data_2104060
loop_
_publ_author_name
'van Mechelen, Jan B.'
'Peschar, Rene'
'Schenk, Henk'

_publ_section_title
;
 Structures of mono-unsaturated triacylglycerols. III. The \b-2
 polymorphs of <i>trans</i>-mono-unsaturated triacylglycerols and
 related fully saturated triacylglycerols
;
_journal_coeditor_code DR5018
_journal_issue 2
_journal_name_full 'Acta Crystallographica Section B'
_journal_page_first 240
_journal_page_last 248
_journal_paper_doi 10.1107/S0108768108004813
_journal_volume 64
_journal_year 2008
_chemical_formula_moiety 'C57 H108 O6'
_chemical_formula_structural 'C57 H108 O6'
_chemical_formula_sum 'C57 H108 O6'
_chemical_formula_weight 889.47
_chemical_melting_point 336
_chemical_name_common '\b-2 SSE'
_chemical_name_systematic 1,2-distearoyl-3-elaidoylglycerol
_space_group_IT_number 2
_symmetry_cell_setting triclinic
_symmetry_space_group_name_Hall '-P 1'
_symmetry_space_group_name_H-M 'P -1'
_audit_creation_method 'from EXP file using GSAS2CIF'
_cell_angle_alpha 92.090(3)
_cell_angle_beta 88.668(4)
_cell_angle_gamma 100.286(2)
_cell_formula_units_Z 2
_cell_length_a 5.43690(11)
_cell_length_b 11.8693(4)
_cell_length_c 44.737(2)
_cell_measurement_temperature 250
_cell_volume 2838.28(17)
_computing_structure_refinement GSAS
_diffrn_ambient_temperature 295
_diffrn_radiation_type synchrotron
_diffrn_radiation_wavelength 0.79948
_exptl_absorpt_correction_T_max 1.00000
_exptl_absorpt_correction_T_min 1.00000
_exptl_absorpt_process_details
;   GSAS Absorption/surface roughness correction: function number 0
 No correction is applied.
;
_exptl_crystal_colour white
_exptl_crystal_density_diffrn 1.04
_exptl_crystal_description powder
_refine_ls_extinction_method none
_refine_ls_goodness_of_fit_all 2.08
_refine_ls_hydrogen_treatment constr
_refine_ls_matrix_type full
_refine_ls_number_parameters 556
_refine_ls_number_restraints 552
_refine_ls_shift/su_max 0.11
_refine_ls_shift/su_mean 0.01
_reflns_number_total 540
_cod_data_source_file dr5018.cif
_cod_data_source_block SSE-B2-1_3-SC1638-CR
_cod_depositor_comments
;
The following automatic conversions were performed:
'_geom_bond_publ_flag' value 'N' changed to 'n' according to
'/home/saulius/struct/CIF-dictionaries/cif_core.dic' dictionary named
'cif_core.dic' version 2.4.1 from 2010-06-29 (340
times).

'_geom_angle_publ_flag' value 'N' changed to 'n' according to
'/home/saulius/struct/CIF-dictionaries/cif_core.dic' dictionary named
'cif_core.dic' version 2.4.1 from 2010-06-29 (330 times).

Automatic conversion script
Id: cif_fix_enum 1527 2010-12-29 10:47:43Z saulius 

The following automatic conversions were performed:

'_geom_bond_publ_flag' value 'N' changed to 'n' according to
/home/saulius/struct/CIF-dictionaries/cif_core.dic dictionary named
'cif_core.dic' version 2.4.1 from 2010-06-29 (340
times).

'_geom_angle_publ_flag' value 'N' changed to 'n' according
to /home/saulius/struct/CIF-dictionaries/cif_core.dic dictionary
named 'cif_core.dic' version 2.4.1 from 2010-06-29 (330 times).

Automatic conversion script
Id: cif_fix_values 1715 2011-07-08 13:25:40Z adriana 
;
_cod_original_cell_volume 2838.25(19)
_cod_database_code 2104060

loop_
_symmetry_equiv_pos_site_id
_symmetry_equiv_pos_as_xyz
1 +x,+y,+z
-1 -x,-y,-z

loop_
_atom_site_type_symbol
_atom_site_label
_atom_site_fract_x
_atom_site_fract_y
_atom_site_fract_z
_atom_site_U_iso_or_equiv
_atom_site_thermal_displace_type
_atom_site_occupancy
O O1a 0.6864(7) 0.3661(3) 0.54512(7) 0.0253 Uiso 1.0
C C1a 0.6105(6) 0.4568(2) 0.55809(6) 0.0253 Uiso 1.0
C C2a 0.4724(6) 0.4268(3) 0.58688(6) 0.0253 Uiso 1.0
O O2a 0.6474(18) 0.5507(3) 0.54804(13) 0.0253 Uiso 1.0
C C3a 0.5540(6) 0.5206(3) 0.61044(7) 0.0253 Uiso 1.0
C C4a 0.3515(6) 0.5179(3) 0.63451(7) 0.0253 Uiso 1.0
C C5a 0.4286(6) 0.6110(3) 0.65845(7) 0.0253 Uiso 1.0
C C6a 0.2230(6) 0.6059(3) 0.68228(7) 0.0253 Uiso 1.0
C C7a 0.2951(6) 0.6983(3) 0.70656(7) 0.0253 Uiso 1.0
C C8a 0.0873(5) 0.6920(3) 0.73015(6) 0.0253 Uiso 1.0
C C9a 0.1565(5) 0.7841(3) 0.75462(6) 0.0253 Uiso 1.0
C C10a -0.0514(5) 0.7766(3) 0.77822(6) 0.0253 Uiso 1.0
C C11a 0.0172(5) 0.8685(3) 0.80274(6) 0.0253 Uiso 1.0
C C12a -0.1904(5) 0.8612(3) 0.82646(6) 0.0253 Uiso 1.0
C C13a -0.1207(5) 0.9535(3) 0.85095(6) 0.0253 Uiso 1.0
C C14a -0.3246(6) 0.9471(3) 0.87513(7) 0.0253 Uiso 1.0
C C15a -0.2498(6) 1.0403(3) 0.89925(7) 0.0253 Uiso 1.0
C C16a -0.4509(6) 1.0363(3) 0.92366(7) 0.0253 Uiso 1.0
C C17a -0.3712(6) 1.1301(3) 0.94742(7) 0.0253 Uiso 1.0
C C18a -0.5710(6) 1.1271(4) 0.97191(8) 0.0253 Uiso 1.0
C C1 0.8261(7) 0.3844(3) 0.51665(6) 0.0253 Uiso 1.0
C C2 0.7102(6) 0.3011(3) 0.49268(6) 0.0253 Uiso 1.0
O O1b 0.8990(6) 0.2872(7) 0.46933(6) 0.0253 Uiso 1.0
C C1b 0.8187(4) 0.2623(4) 0.44155(6) 0.0253 Uiso 1.0
C C2b 1.0308(5) 0.2501(3) 0.42027(7) 0.0253 Uiso 1.0
O O2b 0.6036(6) 0.2498(10) 0.43439(13) 0.0253 Uiso 1.0
C C3b 0.9360(6) 0.1605(3) 0.39614(7) 0.0253 Uiso 1.0
C C4b 1.1269(6) 0.1599(3) 0.37080(7) 0.0253 Uiso 1.0
C C5b 1.0215(6) 0.0689(3) 0.34744(7) 0.0253 Uiso 1.0
C C6b 1.2062(6) 0.0653(3) 0.32160(7) 0.0253 Uiso 1.0
C C7b 1.0975(6) -0.0261(3) 0.29854(7) 0.0253 Uiso 1.0
C C8b 1.2834(5) -0.0289(3) 0.27281(6) 0.0253 Uiso 1.0
C C9b 1.1807(5) -0.1197(3) 0.24928(6) 0.0253 Uiso 1.0
C C10b 1.3728(5) -0.1192(3) 0.22403(6) 0.0253 Uiso 1.0
C C11b 1.2792(5) -0.2088(3) 0.19981(6) 0.0253 Uiso 1.0
C C12b 1.4775(5) -0.2047(3) 0.17514(6) 0.0253 Uiso 1.0
C C13b 1.3913(5) -0.2933(3) 0.15036(6) 0.0253 Uiso 1.0
C C14b 1.5921(6) -0.2876(3) 0.12587(7) 0.0253 Uiso 1.0
C C15b 1.5089(6) -0.3758(3) 0.10091(7) 0.0253 Uiso 1.0
C C16b 1.7098(6) -0.3701(3) 0.07646(7) 0.0253 Uiso 1.0
C C17b 1.6251(6) -0.4586(3) 0.05161(7) 0.0253 Uiso 1.0
C C18b 1.8253(6) -0.4533(4) 0.02713(8) 0.0253 Uiso 1.0
C C3 0.5863(6) 0.1911(3) 0.50625(9) 0.0253 Uiso 1.0
O O1c 0.7711(6) 0.1372(3) 0.52128(8) 0.0253 Uiso 1.0
C C1c 0.6731(4) 0.0659(3) 0.54239(6) 0.0253 Uiso 1.0
C C2c 0.8609(6) 0.0569(3) 0.56570(7) 0.0253 Uiso 1.0
O O2c 0.4614(7) 0.0155(6) 0.54282(16) 0.0253 Uiso 1.0
C C3c 0.9041(7) 0.1652(3) 0.58544(7) 0.0253 Uiso 1.0
C C4c 0.7479(6) 0.1457(3) 0.61398(7) 0.0253 Uiso 1.0
C C5c 0.7914(6) 0.2535(3) 0.63391(7) 0.0253 Uiso 1.0
C C6c 0.6355(6) 0.2335(3) 0.66245(7) 0.0253 Uiso 1.0
C C7c 0.6770(6) 0.3408(3) 0.68262(7) 0.0253 Uiso 1.0
C C8c 0.5201(7) 0.3197(3) 0.71112(7) 0.0253 Uiso 1.0
C C9c 0.5582(7) 0.4247(3) 0.73143(7) 0.0253 Uiso 1.0
C C10c 0.4414(7) 0.4224(3) 0.75772(7) 0.0253 Uiso 1.0
C C11c 0.4774(7) 0.5268(3) 0.77825(7) 0.0253 Uiso 1.0
C C12c 0.3265(6) 0.5026(3) 0.80715(7) 0.0253 Uiso 1.0
C C13c 0.3626(6) 0.6084(3) 0.82796(7) 0.0253 Uiso 1.0
C C14c 0.2123(6) 0.5841(3) 0.85689(7) 0.0253 Uiso 1.0
C C15c 0.2488(6) 0.6904(3) 0.87761(7) 0.0253 Uiso 1.0
C C16c 0.0998(6) 0.6679(3) 0.90673(7) 0.0253 Uiso 1.0
C C17c 0.1387(6) 0.7752(3) 0.92703(7) 0.0253 Uiso 1.0
C C18c -0.0093(7) 0.7537(4) 0.95617(8) 0.0253 Uiso 1.0
H H181a -0.7317(17) 1.1390(12) 0.9632(3) 0.0507 Uiso 1.0
H H182a -0.597(3) 1.0513(8) 0.9817(3) 0.0507 Uiso 1.0
H H183a -0.5151(11) 1.1894(6) 0.98725(18) 0.0507 Uiso 1.0
H H171a -0.342(3) 1.2066(8) 0.9381(3) 0.0507 Uiso 1.0
H H172a -0.2122(17) 1.1179(12) 0.9565(3) 0.0507 Uiso 1.0
H H161a -0.476(3) 0.9601(8) 0.9333(3) 0.0507 Uiso 1.0
H H162a -0.6114(17) 1.0476(12) 0.9147(3) 0.0507 Uiso 1.0
H H151a -0.222(3) 1.1170(8) 0.8900(3) 0.0507 Uiso 1.0
H H152a -0.0910(17) 1.0287(12) 0.9085(3) 0.0507 Uiso 1.0
H H141a -0.349(3) 0.8703(8) 0.8844(3) 0.0507 Uiso 1.0
H H142a -0.4848(17) 0.9578(12) 0.8660(3) 0.0507 Uiso 1.0
H H131a -0.095(3) 1.0305(8) 0.8419(3) 0.0507 Uiso 1.0
H H132a 0.0391(17) 0.9432(12) 0.8602(3) 0.0507 Uiso 1.0
H H121a -0.218(3) 0.7838(8) 0.8354(3) 0.0507 Uiso 1.0
H H122a -0.3485(17) 0.8724(12) 0.8168(3) 0.0507 Uiso 1.0
H H111a 0.043(3) 0.9456(8) 0.7937(3) 0.0507 Uiso 1.0
H H112a 0.1763(17) 0.8580(12) 0.8122(3) 0.0507 Uiso 1.0
H H101a -0.080(3) 0.6993(8) 0.7871(3) 0.0507 Uiso 1.0
H H102a -0.2085(17) 0.7886(12) 0.7685(3) 0.0507 Uiso 1.0
H H91a 0.182(3) 0.8612(8) 0.7456(3) 0.0507 Uiso 1.0
H H92a 0.3152(17) 0.7736(12) 0.7642(3) 0.0507 Uiso 1.0
H H81a 0.058(3) 0.6147(8) 0.7391(3) 0.0507 Uiso 1.0
H H82a -0.0695(17) 0.7040(12) 0.7204(3) 0.0507 Uiso 1.0
H H71a 0.322(3) 0.7752(8) 0.6974(3) 0.0507 Uiso 1.0
H H72a 0.4536(17) 0.6870(12) 0.7161(3) 0.0507 Uiso 1.0
H H61a 0.193(3) 0.5290(8) 0.6914(3) 0.0507 Uiso 1.0
H H62a 0.0654(17) 0.6181(12) 0.6727(3) 0.0507 Uiso 1.0
H H51a 0.456(3) 0.6875(8) 0.6491(3) 0.0507 Uiso 1.0
H H52a 0.5877(17) 0.5992(12) 0.6677(3) 0.0507 Uiso 1.0
H H41a 0.322(3) 0.4413(8) 0.6438(3) 0.0507 Uiso 1.0
H H42a 0.1935(17) 0.5304(12) 0.6252(3) 0.0507 Uiso 1.0
H H31a 0.7124(17) 0.5075(12) 0.6196(3) 0.0507 Uiso 1.0
H H32a 0.584(3) 0.5967(8) 0.6009(3) 0.0507 Uiso 1.0
H H21a 0.2886(15) 0.4186(13) 0.5838(3) 0.0507 Uiso 1.0
H H22a 0.512(3) 0.3530(7) 0.5938(3) 0.0507 Uiso 1.0
H H11 0.825(3) 0.4642(7) 0.5103(3) 0.0507 Uiso 1.0
H H12 1.0024(16) 0.3740(12) 0.5196(3) 0.0507 Uiso 1.0
H H181b 1.858(3) -0.3753(8) 0.0185(3) 0.0507 Uiso 1.0
H H182b 1.9832(17) -0.4697(11) 0.0356(3) 0.0507 Uiso 1.0
H H183b 1.7665(11) -0.5118(6) 0.01099(18) 0.0507 Uiso 1.0
H H171b 1.4674(17) -0.4428(11) 0.0429(3) 0.0507 Uiso 1.0
H H172b 1.593(3) -0.5369(8) 0.0600(3) 0.0507 Uiso 1.0
H H161b 1.8682(17) -0.3855(11) 0.0851(3) 0.0507 Uiso 1.0
H H162b 1.742(3) -0.2919(8) 0.0680(3) 0.0507 Uiso 1.0
H H151b 1.3519(17) -0.3596(11) 0.0922(3) 0.0507 Uiso 1.0
H H152b 1.476(3) -0.4542(8) 0.1092(3) 0.0507 Uiso 1.0
H H141b 1.7503(17) -0.3030(11) 0.1345(3) 0.0507 Uiso 1.0
H H142b 1.624(3) -0.2094(8) 0.1174(3) 0.0507 Uiso 1.0
H H131b 1.2335(17) -0.2774(11) 0.1418(3) 0.0507 Uiso 1.0
H H132b 1.358(3) -0.3714(8) 0.1588(3) 0.0507 Uiso 1.0
H H121b 1.6357(17) -0.2203(11) 0.1838(3) 0.0507 Uiso 1.0
H H122b 1.510(3) -0.1265(8) 0.1667(3) 0.0507 Uiso 1.0
H H111b 1.246(3) -0.2865(8) 0.2085(3) 0.0507 Uiso 1.0
H H112b 1.1209(17) -0.1924(11) 0.1914(3) 0.0507 Uiso 1.0
H H101b 1.407(3) -0.0418(8) 0.2152(3) 0.0507 Uiso 1.0
H H102b 1.5314(17) -0.1360(11) 0.2322(3) 0.0507 Uiso 1.0
H H91b 1.0219(17) -0.1022(11) 0.2413(3) 0.0507 Uiso 1.0
H H92b 1.147(3) -0.1967(8) 0.2584(3) 0.0507 Uiso 1.0
H H81b 1.4423(17) -0.0465(11) 0.2807(3) 0.0507 Uiso 1.0
H H82b 1.318(3) 0.0477(8) 0.2635(3) 0.0507 Uiso 1.0
H H71b 0.9382(17) -0.0082(11) 0.2909(3) 0.0507 Uiso 1.0
H H72b 1.064(3) -0.1025(8) 0.3080(3) 0.0507 Uiso 1.0
H H61b 1.3647(17) 0.0466(11) 0.3293(3) 0.0507 Uiso 1.0
H H62b 1.242(3) 0.1415(8) 0.3121(3) 0.0507 Uiso 1.0
H H51b 0.8621(17) 0.0868(11) 0.3398(3) 0.0507 Uiso 1.0
H H52b 0.987(3) -0.0076(8) 0.3569(3) 0.0507 Uiso 1.0
H H41b 1.161(3) 0.2366(8) 0.3615(3) 0.0507 Uiso 1.0
H H42b 1.2855(17) 0.1416(11) 0.3788(3) 0.0507 Uiso 1.0
H H31b 0.901(3) 0.0832(8) 0.4051(3) 0.0507 Uiso 1.0
H H32b 0.7772(17) 0.1776(11) 0.3880(3) 0.0507 Uiso 1.0
H H21b 1.1702(19) 0.2257(11) 0.4313(3) 0.0507 Uiso 1.0
H H22b 1.093(3) 0.3252(8) 0.4108(3) 0.0507 Uiso 1.0
H H21 0.5769(19) 0.3353(10) 0.4832(3) 0.0507 Uiso 1.0
H H181c -0.1914(16) 0.7325(14) 0.9518(3) 0.0507 Uiso 1.0
H H182c 0.046(3) 0.6902(8) 0.9668(3) 0.0507 Uiso 1.0
H H183c 0.0195(10) 0.8252(8) 0.9692(2) 0.0507 Uiso 1.0
H H171c 0.082(3) 0.8391(8) 0.9167(3) 0.0507 Uiso 1.0
H H172c 0.3202(16) 0.7975(14) 0.9317(3) 0.0507 Uiso 1.0
H H161c 0.157(3) 0.6044(8) 0.9172(3) 0.0507 Uiso 1.0
H H162c -0.0822(16) 0.6454(14) 0.9023(3) 0.0507 Uiso 1.0
H H151c 0.195(3) 0.7549(8) 0.8674(3) 0.0507 Uiso 1.0
H H152c 0.4303(16) 0.7121(14) 0.8824(3) 0.0507 Uiso 1.0
H H141c 0.270(3) 0.5201(8) 0.8671(3) 0.0507 Uiso 1.0
H H142c 0.0310(16) 0.5611(14) 0.8521(3) 0.0507 Uiso 1.0
H H131c 0.308(3) 0.6730(8) 0.8178(3) 0.0507 Uiso 1.0
H H132c 0.5438(16) 0.6304(14) 0.8328(3) 0.0507 Uiso 1.0
H H121c 0.383(3) 0.4383(8) 0.8173(3) 0.0507 Uiso 1.0
H H122c 0.1449(16) 0.4800(14) 0.8023(3) 0.0507 Uiso 1.0
H H111c 0.423(3) 0.5915(8) 0.7681(3) 0.0507 Uiso 1.0
H H112c 0.6587(16) 0.5484(14) 0.7831(3) 0.0507 Uiso 1.0
H H101c 0.2916(13) 0.3614(8) 0.7610(3) 0.0507 Uiso 1.0
H H91c 0.7082(13) 0.4853(9) 0.7280(3) 0.0507 Uiso 1.0
H H81c 0.570(3) 0.2547(8) 0.7217(3) 0.0507 Uiso 1.0
H H82c 0.3395(16) 0.2992(14) 0.7058(3) 0.0507 Uiso 1.0
H H71c 0.628(3) 0.4055(8) 0.6718(3) 0.0507 Uiso 1.0
H H72c 0.8576(16) 0.3607(14) 0.6878(3) 0.0507 Uiso 1.0
H H61c 0.684(3) 0.1686(8) 0.6731(3) 0.0507 Uiso 1.0
H H62c 0.4551(16) 0.2135(14) 0.6572(3) 0.0507 Uiso 1.0
H H51c 0.742(3) 0.3180(8) 0.6231(3) 0.0507 Uiso 1.0
H H52c 0.9721(16) 0.2735(14) 0.6390(3) 0.0507 Uiso 1.0
H H41c 0.795(3) 0.0807(8) 0.6248(3) 0.0507 Uiso 1.0
H H42c 0.5673(16) 0.1266(14) 0.6088(3) 0.0507 Uiso 1.0
H H31c 1.0848(16) 0.1851(14) 0.5906(3) 0.0507 Uiso 1.0
H H32c 0.855(3) 0.2295(8) 0.5746(3) 0.0507 Uiso 1.0
H H21c 0.796(3) -0.0103(9) 0.5783(3) 0.0507 Uiso 1.0
H H22c 1.0221(16) 0.0465(12) 0.5557(3) 0.0507 Uiso 1.0
H H31 0.504(2) 0.1374(11) 0.4902(2) 0.0507 Uiso 1.0
H H32 0.4566(18) 0.2075(12) 0.5212(3) 0.0507 Uiso 1.0

loop_
_atom_type_symbol
_atom_type_scat_dispersion_real
_atom_type_scat_dispersion_imag
_atom_type_scat_source
O 0.000 0.000 International_Tables_Vol_C
C 0.000 0.000 International_Tables_Vol_C
H 0.000 0.000 International_Tables_Vol_C

loop_
_geom_angle_atom_site_label_1
_geom_angle_atom_site_label_2
_geom_angle_atom_site_label_3
_geom_angle_site_symmetry_1
_geom_angle_site_symmetry_3
_geom_angle
_geom_angle_publ_flag
C1a O1a C1 1_555 1_555 116.7(3) n
O1a C1a C2a 1_555 1_555 111.4(3) n
O1a C1a O2a 1_555 1_555 124.4(4) n
C2a C1a O2a 1_555 1_555 124.2(4) n
C1a C2a C3a 1_555 1_555 109.6(2) n
C1a C2a H21a 1_555 1_555 109.7(9) n
C1a C2a H22a 1_555 1_555 109.2(9) n
C3a C2a H21a 1_555 1_555 109.6(9) n
C3a C2a H22a 1_555 1_555 109.1(8) n
H21a C2a H22a 1_555 1_555 109.6(12) n
C2a C3a C4a 1_555 1_555 109.6(3) n
C2a C3a H31a 1_555 1_555 109.1(8) n
C2a C3a H32a 1_555 1_555 109.4(7) n
C4a C3a H31a 1_555 1_555 109.5(8) n
C4a C3a H32a 1_555 1_555 109.7(9) n
H31a C3a H32a 1_555 1_555 109.5(12) n
C3a C4a C5a 1_555 1_555 110.7(2) n
C3a C4a H41a 1_555 1_555 109.1(9) n
C3a C4a H42a 1_555 1_555 109.1(7) n
C5a C4a H41a 1_555 1_555 109.5(8) n
C5a C4a H42a 1_555 1_555 109.1(8) n
H41a C4a H42a 1_555 1_555 109.3(12) n
C4a C5a C6a 1_555 1_555 109.5(2) n
C4a C5a H51a 1_555 1_555 109.2(8) n
C4a C5a H52a 1_555 1_555 109.4(8) n
C6a C5a H51a 1_555 1_555 109.4(9) n
C6a C5a H52a 1_555 1_555 109.9(7) n
H51a C5a H52a 1_555 1_555 109.3(12) n
C5a C6a C7a 1_555 1_555 110.7(2) n
C5a C6a H61a 1_555 1_555 109.6(9) n
C5a C6a H62a 1_555 1_555 109.0(7) n
C7a C6a H61a 1_555 1_555 109.5(8) n
C7a C6a H62a 1_555 1_555 109.1(8) n
H61a C6a H62a 1_555 1_555 109.0(12) n
C6a C7a C8a 1_555 1_555 109.9(2) n
C6a C7a H71a 1_555 1_555 109.1(8) n
C6a C7a H72a 1_555 1_555 109.5(8) n
C8a C7a H71a 1_555 1_555 109.3(9) n
C8a C7a H72a 1_555 1_555 109.7(7) n
H71a C7a H72a 1_555 1_555 109.3(12) n
C7a C8a C9a 1_555 1_555 110.6(2) n
C7a C8a H81a 1_555 1_555 109.5(9) n
C7a C8a H82a 1_555 1_555 108.9(7) n
C9a C8a H81a 1_555 1_555 109.6(8) n
C9a C8a H82a 1_555 1_555 109.2(8) n
H81a C8a H82a 1_555 1_555 109.1(12) n
C8a C9a C10a 1_555 1_555 110.3(2) n
C8a C9a H91a 1_555 1_555 109.3(8) n
C8a C9a H92a 1_555 1_555 109.6(8) n
C10a C9a H91a 1_555 1_555 109.0(9) n
C10a C9a H92a 1_555 1_555 109.5(7) n
H91a C9a H92a 1_555 1_555 109.2(12) n
C9a C10a C11a 1_555 1_555 110.4(2) n
C9a C10a H101a 1_555 1_555 109.6(9) n
C9a C10a H102a 1_555 1_555 108.9(7) n
C11a C10a H101a 1_555 1_555 109.7(8) n
C11a C10a H102a 1_555 1_555 109.0(8) n
H101a C10a H102a 1_555 1_555 109.2(12) n
C10a C11a C12a 1_555 1_555 110.6(2) n
C10a C11a H111a 1_555 1_555 109.0(8) n
C10a C11a H112a 1_555 1_555 109.3(8) n
C12a C11a H111a 1_555 1_555 109.4(9) n
C12a C11a H112a 1_555 1_555 109.7(7) n
H111a C11a H112a 1_555 1_555 108.9(12) n
C11a C12a C13a 1_555 1_555 110.3(2) n
C11a C12a H121a 1_555 1_555 109.5(9) n
C11a C12a H122a 1_555 1_555 109.0(7) n
C13a C12a H121a 1_555 1_555 109.7(8) n
C13a C12a H122a 1_555 1_555 109.4(8) n
H121a C12a H122a 1_555 1_555 109.0(12) n
C12a C13a C14a 1_555 1_555 111.3(2) n
C12a C13a H131a 1_555 1_555 109.1(7) n
C12a C13a H132a 1_555 1_555 109.2(8) n
C14a C13a H131a 1_555 1_555 109.3(9) n
C14a C13a H132a 1_555 1_555 109.1(7) n
H131a C13a H132a 1_555 1_555 108.8(12) n
C13a C14a C15a 1_555 1_555 110.1(2) n
C13a C14a H141a 1_555 1_555 109.4(9) n
C13a C14a H142a 1_555 1_555 109.5(7) n
C15a C14a H141a 1_555 1_555 109.3(8) n
C15a C14a H142a 1_555 1_555 109.4(8) n
H141a C14a H142a 1_555 1_555 109.3(12) n
C14a C15a C16a 1_555 1_555 111.3(2) n
C14a C15a H151a 1_555 1_555 109.5(7) n
C14a C15a H152a 1_555 1_555 109.1(8) n
C16a C15a H151a 1_555 1_555 109.2(9) n
C16a C15a H152a 1_555 1_555 108.7(7) n
H151a C15a H152a 1_555 1_555 109.0(12) n
C15a C16a C17a 1_555 1_555 110.1(2) n
C15a C16a H161a 1_555 1_555 109.4(9) n
C15a C16a H162a 1_555 1_555 109.6(8) n
C17a C16a H161a 1_555 1_555 108.9(7) n
C17a C16a H162a 1_555 1_555 109.4(8) n
H161a C16a H162a 1_555 1_555 109.4(12) n
C16a C17a C18a 1_555 1_555 110.6(3) n
C16a C17a H171a 1_555 1_555 109.7(7) n
C16a C17a H172a 1_555 1_555 109.2(8) n
C18a C17a H171a 1_555 1_555 109.5(9) n
C18a C17a H172a 1_555 1_555 108.8(8) n
H171a C17a H172a 1_555 1_555 109.0(12) n
C17a C18a H181a 1_555 1_555 109.9(8) n
C17a C18a H182a 1_555 1_555 109.7(9) n
C17a C18a H183a 1_555 1_555 109.3(5) n
H181a C18a H182a 1_555 1_555 109.4(12) n
H181a C18a H183a 1_555 1_555 109.3(10) n
H182a C18a H183a 1_555 1_555 109.2(9) n
O1a C1 C2 1_555 1_555 111.0(3) n
O1a C1 H11 1_555 1_555 109.0(9) n
O1a C1 H12 1_555 1_555 109.0(9) n
C2 C1 H11 1_555 1_555 109.1(8) n
C2 C1 H12 1_555 1_555 109.2(9) n
H11 C1 H12 1_555 1_555 109.4(12) n
C1 C2 O1b 1_555 1_555 109.7(3) n
C1 C2 C3 1_555 1_555 110.2(3) n
C1 C2 H21 1_555 1_555 107.5(7) n
O1b C2 C3 1_555 1_555 114.2(4) n
O1b C2 H21 1_555 1_555 107.5(8) n
C3 C2 H21 1_555 1_555 107.5(7) n
C2 O1b C1b 1_555 1_555 117.4(3) n
O1b C1b C2b 1_555 1_555 111.4(3) n
O1b C1b O2b 1_555 1_555 124.5(4) n
C2b C1b O2b 1_555 1_555 124.1(4) n
C1b C2b C3b 1_555 1_555 108.7(2) n
C1b C2b H21b 1_555 1_555 110.0(7) n
C1b C2b H22b 1_555 1_555 109.4(8) n
C3b C2b H21b 1_555 1_555 109.7(8) n
C3b C2b H22b 1_555 1_555 109.4(8) n
H21b C2b H22b 1_555 1_555 109.5(11) n
C2b C3b C4b 1_555 1_555 111.2(2) n
C2b C3b H31b 1_555 1_555 109.1(8) n
C2b C3b H32b 1_555 1_555 109.0(8) n
C4b C3b H31b 1_555 1_555 109.2(9) n
C4b C3b H32b 1_555 1_555 109.2(8) n
H31b C3b H32b 1_555 1_555 109.0(12) n
C3b C4b C5b 1_555 1_555 108.7(2) n
C3b C4b H41b 1_555 1_555 109.7(9) n
C3b C4b H42b 1_555 1_555 109.6(8) n
C5b C4b H41b 1_555 1_555 109.5(8) n
C5b C4b H42b 1_555 1_555 109.5(8) n
H41b C4b H42b 1_555 1_555 109.7(11) n
C4b C5b C6b 1_555 1_555 110.6(2) n
C4b C5b H51b 1_555 1_555 109.2(8) n
C4b C5b H52b 1_555 1_555 109.2(8) n
C6b C5b H51b 1_555 1_555 109.4(8) n
C6b C5b H52b 1_555 1_555 109.1(9) n
H51b C5b H52b 1_555 1_555 109.3(12) n
C5b C6b C7b 1_555 1_555 109.8(2) n
C5b C6b H61b 1_555 1_555 109.2(8) n
C5b C6b H62b 1_555 1_555 109.6(9) n
C7b C6b H61b 1_555 1_555 109.3(8) n
C7b C6b H62b 1_555 1_555 109.4(8) n
H61b C6b H62b 1_555 1_555 109.6(11) n
C6b C7b C8b 1_555 1_555 109.3(2) n
C6b C7b H71b 1_555 1_555 109.6(8) n
C6b C7b H72b 1_555 1_555 109.4(8) n
C8b C7b H71b 1_555 1_555 109.5(8) n
C8b C7b H72b 1_555 1_555 109.4(9) n
H71b C7b H72b 1_555 1_555 109.5(12) n
C7b C8b C9b 1_555 1_555 110.8(2) n
C7b C8b H81b 1_555 1_555 109.1(8) n
C7b C8b H82b 1_555 1_555 109.1(9) n
C9b C8b H81b 1_555 1_555 109.3(8) n
C9b C8b H82b 1_555 1_555 109.3(8) n
H81b C8b H82b 1_555 1_555 109.3(12) n
C8b C9b C10b 1_555 1_555 108.9(2) n
C8b C9b H91b 1_555 1_555 109.6(8) n
C8b C9b H92b 1_555 1_555 109.7(8) n
C10b C9b H91b 1_555 1_555 109.7(8) n
C10b C9b H92b 1_555 1_555 109.7(9) n
H91b C9b H92b 1_555 1_555 109.3(11) n
C9b C10b C11b 1_555 1_555 111.0(2) n
C9b C10b H101b 1_555 1_555 109.2(9) n
C9b C10b H102b 1_555 1_555 109.2(8) n
C11b C10b H101b 1_555 1_555 109.3(8) n
C11b C10b H102b 1_555 1_555 109.2(8) n
H101b C10b H102b 1_555 1_555 108.9(12) n
C10b C11b C12b 1_555 1_555 109.0(2) n
C10b C11b H111b 1_555 1_555 109.7(8) n
C10b C11b H112b 1_555 1_555 109.7(8) n
C12b C11b H111b 1_555 1_555 109.7(9) n
C12b C11b H112b 1_555 1_555 109.7(8) n
H111b C11b H112b 1_555 1_555 109.1(12) n
C11b C12b C13b 1_555 1_555 110.7(2) n
C11b C12b H121b 1_555 1_555 109.2(8) n
C11b C12b H122b 1_555 1_555 109.0(9) n
C13b C12b H121b 1_555 1_555 109.6(8) n
C13b C12b H122b 1_555 1_555 109.5(8) n
H121b C12b H122b 1_555 1_555 108.8(12) n
C12b C13b C14b 1_555 1_555 109.9(2) n
C12b C13b H131b 1_555 1_555 109.4(8) n
C12b C13b H132b 1_555 1_555 109.4(8) n
C14b C13b H131b 1_555 1_555 109.5(8) n
C14b C13b H132b 1_555 1_555 109.7(9) n
H131b C13b H132b 1_555 1_555 108.9(12) n
C13b C14b C15b 1_555 1_555 110.5(2) n
C13b C14b H141b 1_555 1_555 109.4(8) n
C13b C14b H142b 1_555 1_555 109.3(9) n
C15b C14b H141b 1_555 1_555 109.3(8) n
C15b C14b H142b 1_555 1_555 109.1(8) n
H141b C14b H142b 1_555 1_555 109.1(12) n
C14b C15b C16b 1_555 1_555 110.5(2) n
C14b C15b H151b 1_555 1_555 109.1(8) n
C14b C15b H152b 1_555 1_555 109.5(8) n
C16b C15b H151b 1_555 1_555 109.1(8) n
C16b C15b H152b 1_555 1_555 109.4(9) n
H151b C15b H152b 1_555 1_555 109.2(12) n
C15b C16b C17b 1_555 1_555 110.1(2) n
C15b C16b H161b 1_555 1_555 109.7(8) n
C15b C16b H162b 1_555 1_555 109.4(9) n
C17b C16b H161b 1_555 1_555 109.4(8) n
C17b C16b H162b 1_555 1_555 109.2(8) n
H161b C16b H162b 1_555 1_555 109.1(12) n
C16b C17b C18b 1_555 1_555 110.3(3) n
C16b C17b H171b 1_555 1_555 109.4(8) n
C16b C17b H172b 1_555 1_555 109.5(8) n
C18b C17b H171b 1_555 1_555 109.2(8) n
C18b C17b H172b 1_555 1_555 109.3(9) n
H171b C17b H172b 1_555 1_555 109.1(12) n
C17b C18b H181b 1_555 1_555 109.7(9) n
C17b C18b H182b 1_555 1_555 109.8(8) n
C17b C18b H183b 1_555 1_555 109.2(5) n
H181b C18b H182b 1_555 1_555 109.3(12) n
H181b C18b H183b 1_555 1_555 109.4(9) n
H182b C18b H183b 1_555 1_555 109.3(9) n
C2 C3 O1c 1_555 1_555 110.5(3) n
C2 C3 H31 1_555 1_555 109.5(7) n
C2 C3 H32 1_555 1_555 109.2(8) n
O1c C3 H31 1_555 1_555 109.4(8) n
O1c C3 H32 1_555 1_555 109.2(8) n
H31 C3 H32 1_555 1_555 109.1(10) n
C3 O1c C1c 1_555 1_555 113.8(3) n
O1c C1c C2c 1_555 1_555 111.3(2) n
O1c C1c O2c 1_555 1_555 124.5(4) n
C2c C1c O2c 1_555 1_555 124.3(4) n
C1c C2c C3c 1_555 1_555 110.0(3) n
C1c C2c H21c 1_555 1_555 109.1(8) n
C1c C2c H22c 1_555 1_555 109.3(8) n
C3c C2c H21c 1_555 1_555 109.3(7) n
C3c C2c H22c 1_555 1_555 109.4(8) n
H21c C2c H22c 1_555 1_555 109.8(12) n
C2c C3c C4c 1_555 1_555 109.6(3) n
C2c C3c H31c 1_555 1_555 109.4(9) n
C2c C3c H32c 1_555 1_555 109.5(7) n
C4c C3c H31c 1_555 1_555 109.4(9) n
C4c C3c H32c 1_555 1_555 109.4(8) n
H31c C3c H32c 1_555 1_555 109.4(12) n
C3c C4c C5c 1_555 1_555 109.9(3) n
C3c C4c H41c 1_555 1_555 109.7(8) n
C3c C4c H42c 1_555 1_555 109.1(9) n
C5c C4c H41c 1_555 1_555 109.8(7) n
C5c C4c H42c 1_555 1_555 109.3(9) n
H41c C4c H42c 1_555 1_555 109.1(12) n
C4c C5c C6c 1_555 1_555 109.6(2) n
C4c C5c H51c 1_555 1_555 109.3(7) n
C4c C5c H52c 1_555 1_555 109.5(9) n
C6c C5c H51c 1_555 1_555 109.4(8) n
C6c C5c H52c 1_555 1_555 109.6(9) n
H51c C5c H52c 1_555 1_555 109.4(12) n
C5c C6c C7c 1_555 1_555 110.2(2) n
C5c C6c H61c 1_555 1_555 109.3(8) n
C5c C6c H62c 1_555 1_555 109.0(9) n
C7c C6c H61c 1_555 1_555 109.6(7) n
C7c C6c H62c 1_555 1_555 109.5(9) n
H61c C6c H62c 1_555 1_555 109.2(12) n
C6c C7c C8c 1_555 1_555 109.7(2) n
C6c C7c H71c 1_555 1_555 109.3(7) n
C6c C7c H72c 1_555 1_555 109.3(9) n
C8c C7c H71c 1_555 1_555 109.8(8) n
C8c C7c H72c 1_555 1_555 109.4(9) n
H71c C7c H72c 1_555 1_555 109.2(12) n
C7c C8c C9c 1_555 1_555 110.7(3) n
C7c C8c H81c 1_555 1_555 109.1(8) n
C7c C8c H82c 1_555 1_555 109.2(9) n
C9c C8c H81c 1_555 1_555 109.3(7) n
C9c C8c H82c 1_555 1_555 109.3(9) n
H81c C8c H82c 1_555 1_555 109.2(12) n
C8c C9c C10c 1_555 1_555 119.7(3) n
C8c C9c H91c 1_555 1_555 118.6(7) n
C10c C9c H91c 1_555 1_555 118.9(8) n
C9c C10c C11c 1_555 1_555 120.3(3) n
C9c C10c H101c 1_555 1_555 118.4(8) n
C11c C10c H101c 1_555 1_555 118.5(7) n
C10c C11c C12c 1_555 1_555 110.5(3) n
C10c C11c H111c 1_555 1_555 109.5(7) n
C10c C11c H112c 1_555 1_555 108.9(9) n
C12c C11c H111c 1_555 1_555 109.6(8) n
C12c C11c H112c 1_555 1_555 109.1(9) n
H111c C11c H112c 1_555 1_555 109.3(12) n
C11c C12c C13c 1_555 1_555 110.5(3) n
C11c C12c H121c 1_555 1_555 109.3(8) n
C11c C12c H122c 1_555 1_555 109.3(9) n
C13c C12c H121c 1_555 1_555 109.3(7) n
C13c C12c H122c 1_555 1_555 109.3(9) n
H121c C12c H122c 1_555 1_555 109.2(12) n
C12c C13c C14c 1_555 1_555 110.6(3) n
C12c C13c H131c 1_555 1_555 109.5(7) n
C12c C13c H132c 1_555 1_555 109.0(9) n
C14c C13c H131c 1_555 1_555 109.6(8) n
C14c C13c H132c 1_555 1_555 109.0(9) n
H131c C13c H132c 1_555 1_555 109.1(12) n
C13c C14c C15c 1_555 1_555 110.3(2) n
C13c C14c H141c 1_555 1_555 109.2(8) n
C13c C14c H142c 1_555 1_555 109.2(9) n
C15c C14c H141c 1_555 1_555 109.3(7) n
C15c C14c H142c 1_555 1_555 109.6(9) n
H141c C14c H142c 1_555 1_555 109.2(12) n
C14c C15c C16c 1_555 1_555 111.2(2) n
C14c C15c H151c 1_555 1_555 109.5(7) n
C14c C15c H152c 1_555 1_555 108.8(9) n
C16c C15c H151c 1_555 1_555 109.5(8) n
C16c C15c H152c 1_555 1_555 108.8(9) n
H151c C15c H152c 1_555 1_555 109.1(12) n
C15c C16c C17c 1_555 1_555 110.2(3) n
C15c C16c H161c 1_555 1_555 109.5(8) n
C15c C16c H162c 1_555 1_555 109.6(9) n
C17c C16c H161c 1_555 1_555 109.0(7) n
C17c C16c H162c 1_555 1_555 109.1(9) n
H161c C16c H162c 1_555 1_555 109.3(12) n
C16c C17c C18c 1_555 1_555 110.7(3) n
C16c C17c H171c 1_555 1_555 109.6(7) n
C16c C17c H172c 1_555 1_555 109.3(9) n
C18c C17c H171c 1_555 1_555 109.0(8) n
C18c C17c H172c 1_555 1_555 108.9(9) n
H171c C17c H172c 1_555 1_555 109.3(12) n
C17c C18c H181c 1_555 1_555 109.6(9) n
C17c C18c H182c 1_555 1_555 109.8(8) n
C17c C18c H183c 1_555 1_555 109.4(6) n
H181c C18c H182c 1_555 1_555 109.4(13) n
H181c C18c H183c 1_555 1_555 109.2(10) n
H182c C18c H183c 1_555 1_555 109.4(9) n

loop_
_geom_bond_atom_site_label_1
_geom_bond_atom_site_label_2
_geom_bond_site_symmetry_2
_geom_bond_distance
_geom_bond_publ_flag
O1a C1a 1_555 1.330(4) n
O1a C1 1_555 1.471(4) n
C1a O1a 1_555 1.330(4) n
C1a C2a 1_555 1.497(4) n
C1a O2a 1_555 1.199(5) n
C2a C1a 1_555 1.497(4) n
C2a C3a 1_555 1.519(4) n
C2a H21a 1_555 0.999(9) n
C2a H22a 1_555 1.000(12) n
O2a C1a 1_555 1.199(5) n
C3a C2a 1_555 1.519(4) n
C3a C4a 1_555 1.519(4) n
C3a H31a 1_555 1.001(11) n
C3a H32a 1_555 0.999(11) n
C4a C3a 1_555 1.519(4) n
C4a C5a 1_555 1.521(4) n
C4a H41a 1_555 0.999(11) n
C4a H42a 1_555 1.001(11) n
C5a C4a 1_555 1.521(4) n
C5a C6a 1_555 1.522(4) n
C5a H51a 1_555 1.000(11) n
C5a H52a 1_555 1.002(11) n
C6a C5a 1_555 1.522(4) n
C6a C7a 1_555 1.521(4) n
C6a H61a 1_555 0.999(10) n
C6a H62a 1_555 1.001(11) n
C7a C6a 1_555 1.521(4) n
C7a C8a 1_555 1.522(4) n
C7a H71a 1_555 1.000(11) n
C7a H72a 1_555 1.001(11) n
C8a C7a 1_555 1.522(4) n
C8a C9a 1_555 1.523(4) n
C8a H81a 1_555 0.999(10) n
C8a H82a 1_555 1.001(11) n
C9a C8a 1_555 1.523(4) n
C9a C10a 1_555 1.522(4) n
C9a H91a 1_555 1.000(10) n
C9a H92a 1_555 1.001(11) n
C10a C9a 1_555 1.522(4) n
C10a C11a 1_555 1.523(4) n
C10a H101a 1_555 0.999(10) n
C10a H102a 1_555 1.001(11) n
C11a C10a 1_555 1.523(4) n
C11a C12a 1_555 1.524(4) n
C11a H111a 1_555 1.000(10) n
C11a H112a 1_555 1.000(11) n
C12a C11a 1_555 1.524(4) n
C12a C13a 1_555 1.526(4) n
C12a H121a 1_555 1.000(10) n
C12a H122a 1_555 1.003(11) n
C13a C12a 1_555 1.526(4) n
C13a C14a 1_555 1.525(4) n
C13a H131a 1_555 1.000(10) n
C13a H132a 1_555 1.000(11) n
C14a C13a 1_555 1.525(4) n
C14a C15a 1_555 1.525(4) n
C14a H141a 1_555 1.000(11) n
C14a H142a 1_555 1.001(11) n
C15a C14a 1_555 1.525(4) n
C15a C16a 1_555 1.523(4) n
C15a H151a 1_555 0.999(10) n
C15a H152a 1_555 1.000(11) n
C16a C15a 1_555 1.523(4) n
C16a C17a 1_555 1.523(4) n
C16a H161a 1_555 1.000(11) n
C16a H162a 1_555 1.000(11) n
C17a C16a 1_555 1.523(4) n
C17a C18a 1_555 1.522(5) n
C17a H171a 1_555 0.999(11) n
C17a H172a 1_555 1.000(11) n
C18a C17a 1_555 1.522(5) n
C18a H181a 1_555 1.000(11) n
C18a H182a 1_555 1.000(11) n
C18a H183a 1_555 1.001(8) n
C1 O1a 1_555 1.471(4) n
C1 C2 1_555 1.502(4) n
C1 H11 1_555 1.000(11) n
C1 H12 1_555 1.000(10) n
C2 C1 1_555 1.502(4) n
C2 O1b 1_555 1.473(5) n
C2 C3 1_555 1.501(4) n
C2 H21 1_555 1.001(12) n
O1b C2 1_555 1.473(5) n
O1b C1b 1_555 1.333(4) n
C1b O1b 1_555 1.333(4) n
C1b C2b 1_555 1.502(4) n
C1b O2b 1_555 1.201(4) n
C2b C1b 1_555 1.502(4) n
C2b C3b 1_555 1.520(4) n
C2b H21b 1_555 1.003(12) n
C2b H22b 1_555 1.002(11) n
O2b C1b 1_555 1.201(4) n
C3b C2b 1_555 1.520(4) n
C3b C4b 1_555 1.520(4) n
C3b H31b 1_555 1.000(10) n
C3b H32b 1_555 1.001(11) n
C4b C3b 1_555 1.520(4) n
C4b C5b 1_555 1.520(4) n
C4b H41b 1_555 1.000(11) n
C4b H42b 1_555 1.002(11) n
C5b C4b 1_555 1.520(4) n
C5b C6b 1_555 1.518(4) n
C5b H51b 1_555 1.000(11) n
C5b H52b 1_555 1.000(11) n
C6b C5b 1_555 1.518(4) n
C6b C7b 1_555 1.519(4) n
C6b H61b 1_555 0.999(11) n
C6b H62b 1_555 0.999(11) n
C7b C6b 1_555 1.519(4) n
C7b C8b 1_555 1.518(4) n
C7b H71b 1_555 0.999(11) n
C7b H72b 1_555 1.000(11) n
C8b C7b 1_555 1.518(4) n
C8b C9b 1_555 1.520(4) n
C8b H81b 1_555 0.998(11) n
C8b H82b 1_555 0.999(10) n
C9b C8b 1_555 1.520(4) n
C9b C10b 1_555 1.520(4) n
C9b H91b 1_555 1.000(11) n
C9b H92b 1_555 1.000(10) n
C10b C9b 1_555 1.520(4) n
C10b C11b 1_555 1.520(4) n
C10b H101b 1_555 0.999(10) n
C10b H102b 1_555 1.000(11) n
C11b C10b 1_555 1.520(4) n
C11b C12b 1_555 1.521(4) n
C11b H111b 1_555 1.000(10) n
C11b H112b 1_555 1.000(11) n
C12b C11b 1_555 1.521(4) n
C12b C13b 1_555 1.522(4) n
C12b H121b 1_555 1.001(11) n
C12b H122b 1_555 0.999(10) n
C13b C12b 1_555 1.522(4) n
C13b C14b 1_555 1.523(4) n
C13b H131b 1_555 0.999(11) n
C13b H132b 1_555 0.999(10) n
C14b C13b 1_555 1.523(4) n
C14b C15b 1_555 1.522(4) n
C14b H141b 1_555 1.000(11) n
C14b H142b 1_555 0.999(10) n
C15b C14b 1_555 1.522(4) n
C15b C16b 1_555 1.522(4) n
C15b H151b 1_555 0.999(11) n
C15b H152b 1_555 0.999(10) n
C16b C15b 1_555 1.522(4) n
C16b C17b 1_555 1.522(4) n
C16b H161b 1_555 1.000(11) n
C16b H162b 1_555 1.000(10) n
C17b C16b 1_555 1.522(4) n
C17b C18b 1_555 1.521(5) n
C17b H171b 1_555 1.000(11) n
C17b H172b 1_555 0.999(10) n
C18b C17b 1_555 1.521(5) n
C18b H181b 1_555 1.000(11) n
C18b H182b 1_555 1.000(12) n
C18b H183b 1_555 1.001(8) n
C3 C2 1_555 1.501(4) n
C3 O1c 1_555 1.470(5) n
C3 H31 1_555 1.001(11) n
C3 H32 1_555 1.000(11) n
O1c C3 1_555 1.470(5) n
O1c C1c 1_555 1.329(5) n
C1c O1c 1_555 1.329(5) n
C1c C2c 1_555 1.496(4) n
C1c O2c 1_555 1.199(5) n
C2c C1c 1_555 1.496(4) n
C2c C3c 1_555 1.518(4) n
C2c H21c 1_555 0.999(11) n
C2c H22c 1_555 0.999(11) n
O2c C1c 1_555 1.199(5) n
C3c C2c 1_555 1.518(4) n
C3c C4c 1_555 1.518(4) n
C3c H31c 1_555 0.998(9) n
C3c H32c 1_555 0.999(12) n
C4c C3c 1_555 1.518(4) n
C4c C5c 1_555 1.519(4) n
C4c H41c 1_555 0.998(12) n
C4c H42c 1_555 0.999(9) n
C5c C4c 1_555 1.519(4) n
C5c C6c 1_555 1.518(4) n
C5c H51c 1_555 1.000(12) n
C5c H52c 1_555 0.998(9) n
C6c C5c 1_555 1.518(4) n
C6c C7c 1_555 1.520(4) n
C6c H61c 1_555 0.999(12) n
C6c H62c 1_555 0.998(9) n
C7c C6c 1_555 1.520(4) n
C7c C8c 1_555 1.521(4) n
C7c H71c 1_555 0.999(12) n
C7c H72c 1_555 0.999(9) n
C8c C7c 1_555 1.521(4) n
C8c C9c 1_555 1.502(4) n
C8c H81c 1_555 0.999(12) n
C8c H82c 1_555 1.000(10) n
C9c C8c 1_555 1.502(4) n
C9c C10c 1_555 1.322(4) n
C9c H91c 1_555 1.000(9) n
C10c C9c 1_555 1.322(4) n
C10c C11c 1_555 1.503(4) n
C10c H101c 1_555 1.000(9) n
C11c C10c 1_555 1.503(4) n
C11c C12c 1_555 1.523(4) n
C11c H111c 1_555 0.999(12) n
C11c H112c 1_555 1.000(9) n
C12c C11c 1_555 1.523(4) n
C12c C13c 1_555 1.523(4) n
C12c H121c 1_555 0.999(12) n
C12c H122c 1_555 1.002(9) n
C13c C12c 1_555 1.523(4) n
C13c C14c 1_555 1.523(4) n
C13c H131c 1_555 0.998(12) n
C13c H132c 1_555 1.000(9) n
C14c C13c 1_555 1.523(4) n
C14c C15c 1_555 1.524(4) n
C14c H141c 1_555 0.999(12) n
C14c H142c 1_555 1.001(9) n
C15c C14c 1_555 1.524(4) n
C15c C16c 1_555 1.524(4) n
C15c H151c 1_555 0.998(12) n
C15c H152c 1_555 1.001(9) n
C16c C15c 1_555 1.524(4) n
C16c C17c 1_555 1.523(4) n
C16c H161c 1_555 1.000(12) n
C16c H162c 1_555 1.001(9) n
C17c C16c 1_555 1.523(4) n
C17c C18c 1_555 1.521(4) n
C17c H171c 1_555 0.999(12) n
C17c H172c 1_555 1.000(9) n
C18c C17c 1_555 1.521(4) n
C18c H181c 1_555 0.999(9) n
C18c H182c 1_555 0.999(13) n
C18c H183c 1_555 1.002(10) n
H181a C18a 1_555 1.000(11) n
H182a C18a 1_555 1.000(11) n
H183a C18a 1_555 1.001(8) n
H171a C17a 1_555 0.999(11) n
H172a C17a 1_555 1.000(11) n
H161a C16a 1_555 1.000(11) n
H162a C16a 1_555 1.000(11) n
H151a C15a 1_555 0.999(10) n
H152a C15a 1_555 1.000(11) n
H141a C14a 1_555 1.000(11) n
H142a C14a 1_555 1.001(11) n
H131a C13a 1_555 1.000(10) n
H132a C13a 1_555 1.000(11) n
H121a C12a 1_555 1.000(10) n
H122a C12a 1_555 1.003(11) n
H111a C11a 1_555 1.000(10) n
H112a C11a 1_555 1.000(11) n
H101a C10a 1_555 0.999(10) n
H102a C10a 1_555 1.001(11) n
H91a C9a 1_555 1.000(10) n
H92a C9a 1_555 1.001(11) n
H81a C8a 1_555 0.999(10) n
H82a C8a 1_555 1.001(11) n
H71a C7a 1_555 1.000(11) n
H72a C7a 1_555 1.001(11) n
H61a C6a 1_555 0.999(10) n
H62a C6a 1_555 1.001(11) n
H51a C5a 1_555 1.000(11) n
H52a C5a 1_555 1.002(11) n
H41a C4a 1_555 0.999(11) n
H42a C4a 1_555 1.001(11) n
H31a C3a 1_555 1.001(11) n
H32a C3a 1_555 0.999(11) n
H21a C2a 1_555 0.999(9) n
H22a C2a 1_555 1.000(12) n
H11 C1 1_555 1.000(11) n
H12 C1 1_555 1.000(10) n
H181b C18b 1_555 1.000(11) n
H182b C18b 1_555 1.000(12) n
H183b C18b 1_555 1.001(8) n
H171b C17b 1_555 1.000(11) n
H172b C17b 1_555 0.999(10) n
H161b C16b 1_555 1.000(11) n
H162b C16b 1_555 1.000(10) n
H151b C15b 1_555 0.999(11) n
H152b C15b 1_555 0.999(10) n
H141b C14b 1_555 1.000(11) n
H142b C14b 1_555 0.999(10) n
H131b C13b 1_555 0.999(11) n
H132b C13b 1_555 0.999(10) n
H121b C12b 1_555 1.001(11) n
H122b C12b 1_555 0.999(10) n
H111b C11b 1_555 1.000(10) n
H112b C11b 1_555 1.000(11) n
H101b C10b 1_555 0.999(10) n
H102b C10b 1_555 1.000(11) n
H91b C9b 1_555 1.000(11) n
H92b C9b 1_555 1.000(10) n
H81b C8b 1_555 0.998(11) n
H82b C8b 1_555 0.999(10) n
H71b C7b 1_555 0.999(11) n
H72b C7b 1_555 1.000(11) n
H61b C6b 1_555 0.999(11) n
H62b C6b 1_555 0.999(11) n
H51b C5b 1_555 1.000(11) n
H52b C5b 1_555 1.000(11) n
H41b C4b 1_555 1.000(11) n
H42b C4b 1_555 1.002(11) n
H31b C3b 1_555 1.000(10) n
H32b C3b 1_555 1.001(11) n
H21b C2b 1_555 1.003(12) n
H22b C2b 1_555 1.002(11) n
H21 C2 1_555 1.001(12) n
H181c C18c 1_555 0.999(9) n
H182c C18c 1_555 0.999(13) n
H183c C18c 1_555 1.002(10) n
H171c C17c 1_555 0.999(12) n
H172c C17c 1_555 1.000(9) n
H161c C16c 1_555 1.000(12) n
H162c C16c 1_555 1.001(9) n
H151c C15c 1_555 0.998(12) n
H152c C15c 1_555 1.001(9) n
H141c C14c 1_555 0.999(12) n
H142c C14c 1_555 1.001(9) n
H131c C13c 1_555 0.998(12) n
H132c C13c 1_555 1.000(9) n
H121c C12c 1_555 0.999(12) n
H122c C12c 1_555 1.002(9) n
H111c C11c 1_555 0.999(12) n
H112c C11c 1_555 1.000(9) n
H101c C10c 1_555 1.000(9) n
H91c C9c 1_555 1.000(9) n
H81c C8c 1_555 0.999(12) n
H82c C8c 1_555 1.000(10) n
H71c C7c 1_555 0.999(12) n
H72c C7c 1_555 0.999(9) n
H61c C6c 1_555 0.999(12) n
H62c C6c 1_555 0.998(9) n
H51c C5c 1_555 1.000(12) n
H52c C5c 1_555 0.998(9) n
H41c C4c 1_555 0.998(12) n
H42c C4c 1_555 0.999(9) n
H31c C3c 1_555 0.998(9) n
H32c C3c 1_555 0.999(12) n
H21c C2c 1_555 0.999(11) n
H22c C2c 1_555 0.999(11) n
H31 C3 1_555 1.001(11) n
H32 C3 1_555 1.000(11) n
